data_2204271
loop_
_publ_author_name
'Katharina Stenzel'
'Michel Fleck'

_publ_section_title
;
 Poly[[[diaquacobalt(II)]-di-\m-glycine] dichloride]
;
_journal_issue 10
_journal_name_full 'Acta Crystallographica Section E'
_journal_page_first m1470
_journal_page_last m1472
_journal_paper_doi 10.1107/S1600536804022573
_journal_volume 60
_journal_year 2004
_chemical_formula_iupac '[Co (C2 H5 N O2)2 (H2 O)2] 2Cl'
_chemical_formula_moiety 'Co, 2(C2 H5 N O2), 2Cl, 2(H2 O)'
_chemical_formula_sum 'C4 H14 Cl2 Co N2 O6'
_chemical_formula_weight 316.00
_chemical_name_common 'Diglycine cobalt dichloride dihydrate'
_space_group_IT_number 14
_symmetry_cell_setting monoclinic
_symmetry_space_group_name_Hall '-P 2ybc'
_symmetry_space_group_name_H-M 'P 1 21/c 1'
_atom_sites_solution_hydrogens geom
_atom_sites_solution_primary direct
_atom_sites_solution_secondary difmap
_cell_angle_alpha 90.00
_cell_angle_beta 91.55(3)
_cell_angle_gamma 90.00
_cell_formula_units_Z 2
_cell_length_a 10.568(2)
_cell_length_b 5.9880(10)
_cell_length_c 8.844(2)
_cell_measurement_reflns_used 1496
_cell_measurement_temperature 293(2)
_cell_measurement_theta_max 28.283
_cell_measurement_theta_min 2.037
_cell_volume 559.45(19)
_computing_cell_refinement 'HKL SCALEPACK (Otwinowski & Minor 1997)'
_computing_data_collection 'COLLECT (Nonius BV, 2003)'
_computing_data_reduction 'HKL DENZO  (Otwinowski & Minor 1997) and SCALEPACK'
_computing_molecular_graphics 'DIAMOND (Bergerhoff et al., 1997) and ORTEP3 (Farrugia, 1997)'
_computing_publication_material SHELXL97
_computing_structure_refinement 'SHELXL97 (Sheldrick, 1997)'
_computing_structure_solution 'SHELXS97 (Sheldrick, 1997)'
_diffrn_ambient_temperature 293(2)
_diffrn_detector_area_resol_mean 9
_diffrn_measured_fraction_theta_full 0.997
_diffrn_measured_fraction_theta_max 0.997
_diffrn_measurement_device '95mm CCD camera on \k-goniostat'
_diffrn_measurement_device_type 'Nonius Kappa CCD diffractometer'
_diffrn_measurement_method '\f and \w'
_diffrn_radiation_monochromator graphite
_diffrn_radiation_source 'fine-focus sealed tube'
_diffrn_radiation_type MoK\a
_diffrn_radiation_wavelength 0.71073
_diffrn_reflns_av_R_equivalents 0.0120
_diffrn_reflns_av_sigmaI/netI 0.0193
_diffrn_reflns_limit_h_max 14
_diffrn_reflns_limit_h_min -14
_diffrn_reflns_limit_k_max 7
_diffrn_reflns_limit_k_min -7
_diffrn_reflns_limit_l_max 11
_diffrn_reflns_limit_l_min -11
_diffrn_reflns_number 2525
_diffrn_reflns_theta_full 28.28
_diffrn_reflns_theta_max 28.28
_diffrn_reflns_theta_min 3.86
_diffrn_standards_number 0
_exptl_absorpt_coefficient_mu 2.022
_exptl_absorpt_correction_T_max 0.8234
_exptl_absorpt_correction_T_min 0.5822
_exptl_absorpt_correction_type multi-scan
_exptl_absorpt_process_details ' (Program?; Otwinowski & Minor, 1997)'
_exptl_crystal_colour pink
_exptl_crystal_density_diffrn 1.876
_exptl_crystal_density_meas ?
_exptl_crystal_density_method .
_exptl_crystal_description fragment
_exptl_crystal_F_000 322
_exptl_crystal_size_max 0.30
_exptl_crystal_size_mid 0.30
_exptl_crystal_size_min 0.10
_refine_diff_density_max 0.572
_refine_diff_density_min -0.496
_refine_ls_extinction_coef 0.033(3)
_refine_ls_extinction_expression Fc^*^=kFc[1+0.001xFc^2^\l^3^/sin(2\q)]^-1/4^
_refine_ls_extinction_method SHELXL
_refine_ls_goodness_of_fit_ref 1.076
_refine_ls_hydrogen_treatment refall
_refine_ls_matrix_type full
_refine_ls_number_parameters 99
_refine_ls_number_reflns 1376
_refine_ls_number_restraints 0
_refine_ls_restrained_S_all 1.076
_refine_ls_R_factor_all 0.0244
_refine_ls_R_factor_gt 0.0219
_refine_ls_shift/su_max 0.001
_refine_ls_shift/su_mean 0.000
_refine_ls_structure_factor_coef Fsqd
_refine_ls_weighting_details 'calc w = 1/[\s^2^(Fo^2^)+(0.0275P)^2^+0.3111P] where P = (Fo^2^+2Fc^2^)/3'
_refine_ls_weighting_scheme calc
_refine_ls_wR_factor_gt 0.0561
_refine_ls_wR_factor_ref 0.0579
_reflns_number_gt 1274
_reflns_number_total 1376
_reflns_threshold_expression I>2\s(I)
_cod_data_source_file bt6514.cif
_cod_data_source_block I
_cod_depositor_comments
;
The following automatic conversions were performed:

'_chemical_melting_point' value 'not determined' was changed to '?' -
the value is undefined or not given.

Automatic conversion script
Id: cif_fix_values 1646 2011-03-28 12:23:43Z adriana 

The following automatic conversions were performed:

'_chemical_melting_point' value 'not determined' was changed to '?' -
the value is undefined or not given.

Automatic conversion script
Id: cif_fix_values 1715 2011-07-08 13:25:40Z adriana 
;
_cod_original_sg_symbol_H-M 'P 21/c'
_cod_database_code 2204271
_cod_database_fobs_code 2204271

loop_
_symmetry_equiv_pos_as_xyz
'x, y, z'
'-x, y+1/2, -z+1/2'
'-x, -y, -z'
'x, -y-1/2, z-1/2'

loop_
_atom_site_label
_atom_site_fract_x
_atom_site_fract_y
_atom_site_fract_z
_atom_site_U_iso_or_equiv
_atom_site_adp_type
_atom_site_calc_flag
_atom_site_refinement_flags
_atom_site_occupancy
_atom_site_type_symbol
Co 0.5000 0.0000 0.5000 0.01638(12) Uani d S 1 Co
O1 0.65086(10) 0.36581(19) 0.88140(11) 0.0229(2) Uani d . 1 O
O2 0.55048(10) 0.1680(2) 0.70159(12) 0.0286(3) Uani d . 1 O
C1 0.64769(13) 0.2505(2) 0.76336(15) 0.0187(3) Uani d . 1 C
C2 0.77360(15) 0.2165(3) 0.68777(18) 0.0265(3) Uani d . 1 C
H1C 0.782(2) 0.074(5) 0.657(3) 0.042(6) Uiso d . 1 H
H2C 0.772(2) 0.311(4) 0.603(3) 0.039(6) Uiso d . 1 H
N 0.88136(13) 0.2833(3) 0.78734(17) 0.0267(3) Uani d . 1 N
H1N 0.865(2) 0.419(5) 0.827(3) 0.044(6) Uiso d . 1 H
H2N 0.952(2) 0.298(4) 0.730(3) 0.043(6) Uiso d . 1 H
H3N 0.900(2) 0.179(5) 0.857(3) 0.052(7) Uiso d . 1 H
O1W 0.38810(13) 0.2699(3) 0.43828(17) 0.0364(3) Uani d . 1 O
H1W 0.316(3) 0.285(5) 0.456(3) 0.052(7) Uiso d . 1 H
H2W 0.406(3) 0.316(5) 0.369(3) 0.056(9) Uiso d . 1 H
Cl 1.11073(4) 0.28327(8) 0.55838(5) 0.03446(14) Uani d . 1 Cl

loop_
_atom_site_aniso_label
_atom_site_aniso_U_11
_atom_site_aniso_U_22
_atom_site_aniso_U_33
_atom_site_aniso_U_12
_atom_site_aniso_U_13
_atom_site_aniso_U_23
Co 0.01380(16) 0.02165(18) 0.01379(16) 0.00019(9) 0.00210(10) 0.00073(9)
O1 0.0167(5) 0.0321(6) 0.0201(5) 0.0005(4) 0.0027(4) -0.0086(4)
O2 0.0205(5) 0.0431(7) 0.0222(5) -0.0062(5) 0.0026(4) -0.0115(5)
C1 0.0185(6) 0.0215(7) 0.0162(6) 0.0007(5) 0.0030(5) 0.0001(5)
C2 0.0200(7) 0.0368(9) 0.0228(7) 0.0011(6) 0.0043(6) -0.0104(7)
N 0.0174(6) 0.0350(8) 0.0280(7) -0.0002(5) 0.0041(5) -0.0061(6)
O1W 0.0269(7) 0.0416(8) 0.0415(8) 0.0124(6) 0.0140(6) 0.0178(6)
Cl 0.0270(2) 0.0331(2) 0.0438(3) 0.00645(16) 0.01172(17) 0.00402(17)

loop_
_atom_type_symbol
_atom_type_description
_atom_type_scat_dispersion_real
_atom_type_scat_dispersion_imag
_atom_type_scat_source
C C 0.0033 0.0016 'International Tables Vol C Tables 4.2.6.8 and 6.1.1.4'
H H 0.0000 0.0000 'International Tables Vol C Tables 4.2.6.8 and 6.1.1.4'
N N 0.0061 0.0033 'International Tables Vol C Tables 4.2.6.8 and 6.1.1.4'
O O 0.0106 0.0060 'International Tables Vol C Tables 4.2.6.8 and 6.1.1.4'
Co Co 0.3494 0.9721 'International Tables Vol C Tables 4.2.6.8 and 6.1.1.4'
Cl Cl 0.1484 0.1585 'International Tables Vol C Tables 4.2.6.8 and 6.1.1.4'

loop_
_geom_angle_atom_site_label_1
_geom_angle_atom_site_label_2
_geom_angle_atom_site_label_3
_geom_angle_site_symmetry_1
_geom_angle_site_symmetry_3
_geom_angle
O1W Co O1W . 3_656 180.00(8)
O1W Co O1 . 4_565 90.32(5)
O1W Co O1 3_656 4_565 89.68(5)
O1W Co O1 . 2_646 89.68(5)
O1W Co O1 3_656 2_646 90.32(5)
O1 Co O1 4_565 2_646 180.00(4)
O1W Co O2 . 3_656 91.14(6)
O1W Co O2 3_656 3_656 88.86(6)
O1 Co O2 4_565 3_656 86.44(5)
O1 Co O2 2_646 3_656 93.56(5)
O1W Co O2 . . 88.86(6)
O1W Co O2 3_656 . 91.14(6)
O1 Co O2 4_565 . 93.56(5)
O1 Co O2 2_646 . 86.44(5)
O2 Co O2 3_656 . 180.0
C1 O1 Co . 2_656 128.79(10)
C1 O2 Co . . 138.16(10)
O1 C1 O2 . . 125.80(13)
O1 C1 C2 . . 115.92(13)
O2 C1 C2 . . 118.25(13)
N C2 C1 . . 111.85(12)
N C2 H1C . . 110.4(15)
C1 C2 H1C . . 110.9(15)
N C2 H2C . . 108.0(14)
C1 C2 H2C . . 106.0(14)
H1C C2 H2C . . 109(2)
C2 N H1N . . 109.0(15)
C2 N H2N . . 108.7(14)
H1N N H2N . . 107(2)
C2 N H3N . . 111.7(17)
H1N N H3N . . 114(2)
H2N N H3N . . 107(2)
Co O1W H1W . . 126(2)
Co O1W H2W . . 112(2)
H1W O1W H2W . . 115(3)

loop_
_geom_bond_atom_site_label_1
_geom_bond_atom_site_label_2
_geom_bond_site_symmetry_2
_geom_bond_distance
_geom_bond_publ_flag
Co O1W . 2.0673(14) y
Co O1W 3_656 2.0673(14) y
Co O1 4_565 2.0924(11) y
Co O1 2_646 2.0924(11) y
Co O2 3_656 2.1031(11) y
Co O2 . 2.1031(11) y
O1 C1 . 1.2513(17) ?
O1 Co 2_656 2.0924(11) ?
O2 C1 . 1.2520(18) ?
C1 C2 . 1.519(2) ?
C2 N . 1.476(2) ?
C2 H1C . 0.90(3) ?
C2 H2C . 0.94(2) ?
N H1N . 0.90(3) ?
N H2N . 0.91(3) ?
N H3N . 0.89(3) ?
O1W H1W . 0.79(3) ?
O1W H2W . 0.70(3) ?

loop_
_geom_hbond_atom_site_label_D
_geom_hbond_atom_site_label_H
_geom_hbond_atom_site_label_A
_geom_hbond_site_symmetry_A
_geom_hbond_distance_DH
_geom_hbond_distance_HA
_geom_hbond_distance_DA
_geom_hbond_angle_DHA
N H1N Cl 2_756 0.90(3) 2.41(3) 3.2905(17) 163(2)
N H2N Cl . 0.91(3) 2.30(3) 3.2002(17) 169(2)
N H1N Cl 2_756 0.90(3) 2.41(3) 3.2905(17) 163(2)
O1W H1W Cl 1_455 0.79(3) 2.38(3) 3.1457(17) 167(3)
O1W H2W O2 4_565 0.70(3) 2.16(3) 2.768(2) 146(3)
